data_7201421
loop_
_publ_author_name
'Zhou, Jie'
'Yan, Shaohua'
'Yuan, Daqiang'
'Zheng, Xiangjun'
'Li, Licun'
'Jin, Linpei'

_publ_section_title
;
 Structural diversity of lanthanide coordination polymers with
 2,2&#x2032;-biquinoline-4,4&#x2032;-dicarboxylate
;
_journal_issue 12
_journal_name_full CrystEngComm
_journal_page_first 2640
_journal_paper_doi 10.1039/b911100j
_journal_volume 11
_journal_year 2009
_chemical_formula_moiety 'C42 H23 N5 O6 Pr'
_chemical_formula_sum 'C42 H23 N5 O6 Pr'
_chemical_formula_weight 834.56
_chemical_name_systematic
;
?
;
_space_group_IT_number 2
_symmetry_cell_setting triclinic
_symmetry_space_group_name_Hall '-P 1'
_symmetry_space_group_name_H-M 'P -1'
_atom_sites_solution_hydrogens geom
_atom_sites_solution_primary direct
_atom_sites_solution_secondary difmap
_audit_creation_method SHELXL-97
_cell_angle_alpha 64.140(5)
_cell_angle_beta 83.693(8)
_cell_angle_gamma 67.911(6)
_cell_formula_units_Z 2
_cell_length_a 11.6678(18)
_cell_length_b 13.1906(17)
_cell_length_c 13.541(2)
_cell_measurement_reflns_used 4753
_cell_measurement_temperature 173(2)
_cell_measurement_theta_max 27.9
_cell_measurement_theta_min 1.8
_cell_volume 1734.0(4)
_computing_cell_refinement 'CrystalClear (Rigaku/MSC Inc., 2005)'
_computing_data_collection 'CrystalClear (Rigaku/MSC Inc., 2005)'
_computing_data_reduction 'CrystalClear (Rigaku/MSC Inc., 2005)'
_computing_publication_material 'CrystalStructure 3.7.0'
_computing_structure_refinement 'SHELXL-97 (Sheldrick, 1997)'
_computing_structure_solution 'DIRDIF99 (PATTY)'
_diffrn_ambient_temperature 173(2)
_diffrn_detector_area_resol_mean 7.31
_diffrn_measured_fraction_theta_full 0.986
_diffrn_measured_fraction_theta_max 0.986
_diffrn_measurement_device_type 'Rigaku Saturn'
_diffrn_measurement_method \w
_diffrn_radiation_monochromator confocal
_diffrn_radiation_source 'rotating anode'
_diffrn_radiation_type MoK\a
_diffrn_radiation_wavelength 0.71070
_diffrn_reflns_av_R_equivalents 0.0288
_diffrn_reflns_av_sigmaI/netI 0.0508
_diffrn_reflns_limit_h_max 11
_diffrn_reflns_limit_h_min -15
_diffrn_reflns_limit_k_max 17
_diffrn_reflns_limit_k_min -17
_diffrn_reflns_limit_l_max 17
_diffrn_reflns_limit_l_min -17
_diffrn_reflns_number 13520
_diffrn_reflns_theta_full 27.87
_diffrn_reflns_theta_max 27.87
_diffrn_reflns_theta_min 1.84
_exptl_absorpt_coefficient_mu 1.464
_exptl_absorpt_correction_T_max 0.7584
_exptl_absorpt_correction_T_min 0.7584
_exptl_absorpt_correction_type multi-scan
_exptl_absorpt_process_details 'Jacobson, R. (1998) Private communication'
_exptl_crystal_colour colorless
_exptl_crystal_density_diffrn 1.598
_exptl_crystal_density_method 'not measured'
_exptl_crystal_description block
_exptl_crystal_F_000 834
_exptl_crystal_size_max 0.20
_exptl_crystal_size_mid 0.20
_exptl_crystal_size_min 0.20
_refine_diff_density_max 1.864
_refine_diff_density_min -0.743
_refine_diff_density_rms 0.093
_refine_ls_extinction_method none
_refine_ls_goodness_of_fit_ref 1.050
_refine_ls_hydrogen_treatment constr
_refine_ls_matrix_type full
_refine_ls_number_parameters 487
_refine_ls_number_reflns 8163
_refine_ls_number_restraints 0
_refine_ls_restrained_S_all 1.050
_refine_ls_R_factor_all 0.0399
_refine_ls_R_factor_gt 0.0335
_refine_ls_shift/su_max 0.001
_refine_ls_shift/su_mean 0.000
_refine_ls_structure_factor_coef Fsqd
_refine_ls_weighting_details 'calc w=1/[\s^2^(Fo^2^)+(0.0209P)^2^+1.1073P] where P=(Fo^2^+2Fc^2^)/3'
_refine_ls_weighting_scheme calc
_refine_ls_wR_factor_gt 0.0639
_refine_ls_wR_factor_ref 0.0673
_reflns_number_gt 7353
_reflns_number_total 8163
_reflns_threshold_expression >2sigma(I)
_cod_data_source_file b911100j.txt
_cod_data_source_block Pr
_cod_database_code 7201421

loop_
_symmetry_equiv_pos_as_xyz
'x, y, z'
'-x, -y, -z'

loop_
_atom_site_label
_atom_site_type_symbol
_atom_site_fract_x
_atom_site_fract_y
_atom_site_fract_z
_atom_site_U_iso_or_equiv
_atom_site_adp_type
_atom_site_occupancy
_atom_site_symmetry_multiplicity
_atom_site_calc_flag
_atom_site_refinement_flags
_atom_site_disorder_assembly
_atom_site_disorder_group
Pr1 Pr 0.082055(14) 0.113335(12) 0.493351(11) 0.01915(5) Uani 1 1 d . . .
O1 O 0.2216(2) 0.15112(19) 0.33565(16) 0.0396(5) Uani 1 1 d . . .
O2 O 0.0512(2) 0.30417(17) 0.32368(16) 0.0348(5) Uani 1 1 d . . .
O3 O 0.0801(2) 1.0195(2) -0.30099(16) 0.0423(6) Uani 1 1 d . . .
O4 O 0.00225(19) 0.93485(17) -0.36972(14) 0.0282(4) Uani 1 1 d . . .
O5 O 0.24198(18) -0.08747(16) 0.53145(17) 0.0308(4) Uani 1 1 d . . .
O6 O 0.14188(18) -0.18958(18) 0.50434(18) 0.0343(5) Uani 1 1 d . . .
N1 N 0.0310(2) 0.2803(2) 0.56880(19) 0.0286(5) Uani 1 1 d . . .
N2 N 0.2688(2) 0.1295(2) 0.5734(2) 0.0324(6) Uani 1 1 d . . .
C1 C 0.1470(3) 0.2573(2) 0.2819(2) 0.0276(6) Uani 1 1 d . . .
C2 C 0.1705(3) 0.3334(2) 0.1655(2) 0.0273(6) Uani 1 1 d . . .
C3 C 0.1044(3) 0.4549(2) 0.1225(2) 0.0292(6) Uani 1 1 d . . .
H3 H 0.0428 0.4875 0.1638 0.035 Uiso 1 1 calc R . .
C4 C 0.1264(3) 0.5328(3) 0.0172(2) 0.0296(6) Uani 1 1 d . . .
N5 N 0.2101(2) 0.4929(2) -0.04472(19) 0.0322(6) Uani 1 1 d . . .
C6 C 0.2763(3) 0.3716(3) -0.0040(2) 0.0338(7) Uani 1 1 d . . .
C7 C 0.2595(3) 0.2856(3) 0.1005(2) 0.0305(6) Uani 1 1 d . . .
C8 C 0.3313(4) 0.1617(3) 0.1308(3) 0.0476(9) Uani 1 1 d . . .
H8 H 0.3191 0.1023 0.1984 0.057 Uiso 1 1 calc R . .
C9 C 0.4179(4) 0.1263(3) 0.0643(3) 0.0616(12) Uani 1 1 d . . .
H9 H 0.4653 0.0427 0.0863 0.074 Uiso 1 1 calc R . .
C10 C 0.4375(4) 0.2120(4) -0.0361(3) 0.0606(11) Uani 1 1 d . . .
H10 H 0.4997 0.1864 -0.0807 0.073 Uiso 1 1 calc R . .
C11 C 0.3680(3) 0.3314(3) -0.0697(3) 0.0460(9) Uani 1 1 d . . .
H11 H 0.3812 0.3888 -0.1383 0.055 Uiso 1 1 calc R . .
C12 C 0.0318(3) 0.9462(2) -0.2891(2) 0.0253(6) Uani 1 1 d . . .
C13 C 0.0123(3) 0.8644(3) -0.1744(2) 0.0277(6) Uani 1 1 d . . .
C14 C 0.0704(3) 0.7426(3) -0.1373(2) 0.0298(6) Uani 1 1 d . . .
H14 H 0.1185 0.7089 -0.1845 0.036 Uiso 1 1 calc R . .
C15 C 0.0580(3) 0.6661(3) -0.0266(2) 0.0300(6) Uani 1 1 d . . .
N16 N -0.0098(3) 0.7074(2) 0.0418(2) 0.0384(6) Uani 1 1 d . . .
C17 C -0.0700(3) 0.8294(3) 0.0050(2) 0.0400(8) Uani 1 1 d . . .
C18 C -0.0602(3) 0.9139(3) -0.1035(2) 0.0350(7) Uani 1 1 d . . .
C19 C -0.1229(4) 1.0388(3) -0.1322(3) 0.0527(10) Uani 1 1 d . . .
H19 H -0.1178 1.0965 -0.2040 0.063 Uiso 1 1 calc R . .
C20 C -0.1903(5) 1.0773(4) -0.0585(3) 0.0733(14) Uani 1 1 d . . .
H20 H -0.2315 1.1616 -0.0791 0.088 Uiso 1 1 calc R . .
C21 C -0.2000(5) 0.9945(4) 0.0476(3) 0.0784(16) Uani 1 1 d . . .
H21 H -0.2473 1.0227 0.0984 0.094 Uiso 1 1 calc R . .
C22 C -0.1417(4) 0.8735(3) 0.0779(3) 0.0626(12) Uani 1 1 d . . .
H22 H -0.1496 0.8179 0.1498 0.075 Uiso 1 1 calc R . .
C23 C 0.2360(3) -0.1804(2) 0.5318(2) 0.0260(6) Uani 1 1 d . . .
C24 C 0.3499(2) -0.2947(2) 0.5666(2) 0.0249(6) Uani 1 1 d . . .
C25 C 0.3812(3) -0.3556(2) 0.5022(2) 0.0277(6) Uani 1 1 d . . .
H25 H 0.3339 -0.3235 0.4354 0.033 Uiso 1 1 calc R . .
C26 C 0.4840(3) -0.4666(2) 0.5347(2) 0.0271(6) Uani 1 1 d . . .
N27 N 0.5524(2) -0.5159(2) 0.6276(2) 0.0329(6) Uani 1 1 d . . .
C28 C 0.5234(3) -0.4563(3) 0.6925(2) 0.0317(6) Uani 1 1 d . . .
C29 C 0.4228(3) -0.3434(2) 0.6661(2) 0.0293(6) Uani 1 1 d . . .
C30 C 0.3994(3) -0.2905(3) 0.7410(3) 0.0396(7) Uani 1 1 d . . .
H30 H 0.3328 -0.2153 0.7246 0.048 Uiso 1 1 calc R . .
C31 C 0.4710(4) -0.3459(3) 0.8357(3) 0.0506(9) Uani 1 1 d . . .
H31 H 0.4538 -0.3092 0.8852 0.061 Uiso 1 1 calc R . .
C32 C 0.5697(4) -0.4564(4) 0.8616(3) 0.0518(9) Uani 1 1 d . . .
H32 H 0.6190 -0.4937 0.9283 0.062 Uiso 1 1 calc R . .
C33 C 0.5958(3) -0.5110(3) 0.7926(3) 0.0444(8) Uani 1 1 d . . .
H33 H 0.6630 -0.5862 0.8115 0.053 Uiso 1 1 calc R . .
C34 C -0.0841(3) 0.3495(3) 0.5729(3) 0.0397(8) Uani 1 1 d . . .
H34 H -0.1494 0.3388 0.5472 0.048 Uiso 1 1 calc R . .
C35 C -0.1156(4) 0.4375(3) 0.6127(3) 0.0466(9) Uani 1 1 d . . .
H35 H -0.2000 0.4835 0.6157 0.056 Uiso 1 1 calc R . .
C36 C -0.0237(4) 0.4557(3) 0.6468(3) 0.0481(10) Uani 1 1 d . . .
H36 H -0.0430 0.5165 0.6723 0.058 Uiso 1 1 calc R . .
C37 C 0.1002(4) 0.3847(3) 0.6446(2) 0.0399(8) Uani 1 1 d . . .
C38 C 0.2022(5) 0.4001(4) 0.6794(3) 0.0569(11) Uani 1 1 d . . .
H38 H 0.1867 0.4616 0.7033 0.068 Uiso 1 1 calc R . .
C39 C 0.3193(5) 0.3280(4) 0.6781(3) 0.0580(11) Uani 1 1 d . . .
H39 H 0.3855 0.3410 0.6996 0.070 Uiso 1 1 calc R . .
C40 C 0.3472(4) 0.2320(3) 0.6453(3) 0.0454(9) Uani 1 1 d . . .
C41 C 0.4673(4) 0.1502(4) 0.6501(3) 0.0548(10) Uani 1 1 d . . .
H41 H 0.5356 0.1578 0.6746 0.066 Uiso 1 1 calc R . .
C42 C 0.4865(3) 0.0594(4) 0.6195(3) 0.0577(11) Uani 1 1 d . . .
H42 H 0.5675 0.0021 0.6242 0.069 Uiso 1 1 calc R . .
C43 C 0.3841(3) 0.0527(3) 0.5810(3) 0.0456(8) Uani 1 1 d . . .
H43 H 0.3979 -0.0102 0.5593 0.055 Uiso 1 1 calc R . .
C44 C 0.2492(3) 0.2174(3) 0.6081(2) 0.0327(7) Uani 1 1 d . . .
C45 C 0.1236(3) 0.2955(2) 0.6060(2) 0.0305(6) Uani 1 1 d . . .

loop_
_atom_site_aniso_label
_atom_site_aniso_U_11
_atom_site_aniso_U_22
_atom_site_aniso_U_33
_atom_site_aniso_U_23
_atom_site_aniso_U_13
_atom_site_aniso_U_12
Pr1 0.02373(8) 0.01337(7) 0.01815(7) -0.00614(5) 0.00267(5) -0.00564(5)
O1 0.0380(12) 0.0306(11) 0.0271(11) 0.0007(9) 0.0055(9) -0.0052(10)
O2 0.0520(14) 0.0184(9) 0.0250(10) -0.0055(8) 0.0129(9) -0.0110(9)
O3 0.0754(17) 0.0414(12) 0.0221(10) -0.0075(9) 0.0033(11) -0.0412(13)
O4 0.0410(12) 0.0276(10) 0.0173(9) -0.0087(8) 0.0023(8) -0.0152(9)
O5 0.0268(10) 0.0201(9) 0.0436(12) -0.0164(9) 0.0001(9) -0.0028(8)
O6 0.0254(10) 0.0278(10) 0.0521(13) -0.0255(10) -0.0011(10) -0.0012(9)
N1 0.0385(14) 0.0227(11) 0.0274(12) -0.0122(10) 0.0046(10) -0.0130(11)
N2 0.0312(13) 0.0395(14) 0.0296(13) -0.0169(11) 0.0062(11) -0.0149(12)
C1 0.0390(16) 0.0256(14) 0.0207(13) -0.0064(11) 0.0039(12) -0.0192(13)
C2 0.0364(16) 0.0252(13) 0.0208(13) -0.0065(11) 0.0033(12) -0.0162(13)
C3 0.0380(16) 0.0267(14) 0.0200(13) -0.0062(11) 0.0037(12) -0.0141(13)
C4 0.0378(16) 0.0277(14) 0.0224(14) -0.0054(11) -0.0003(12) -0.0168(13)
N5 0.0416(15) 0.0308(13) 0.0208(12) -0.0066(10) 0.0044(11) -0.0156(12)
C6 0.0425(18) 0.0359(16) 0.0237(14) -0.0118(13) 0.0032(13) -0.0166(14)
C7 0.0404(17) 0.0281(14) 0.0229(14) -0.0099(12) 0.0039(12) -0.0143(13)
C8 0.068(3) 0.0316(17) 0.0316(17) -0.0094(14) 0.0086(17) -0.0128(17)
C9 0.082(3) 0.039(2) 0.045(2) -0.0171(17) 0.012(2) -0.006(2)
C10 0.073(3) 0.051(2) 0.041(2) -0.0219(18) 0.017(2) -0.006(2)
C11 0.056(2) 0.047(2) 0.0277(16) -0.0155(15) 0.0106(15) -0.0151(18)
C12 0.0363(15) 0.0190(12) 0.0165(13) -0.0066(10) 0.0026(11) -0.0074(12)
C13 0.0393(16) 0.0279(14) 0.0161(12) -0.0058(11) 0.0009(11) -0.0167(13)
C14 0.0426(17) 0.0291(14) 0.0175(13) -0.0077(11) 0.0023(12) -0.0157(13)
C15 0.0411(17) 0.0290(14) 0.0197(13) -0.0048(11) 0.0017(12) -0.0193(13)
N16 0.0545(18) 0.0301(13) 0.0215(12) -0.0054(10) 0.0089(12) -0.0147(13)
C17 0.055(2) 0.0292(15) 0.0253(15) -0.0068(13) 0.0096(14) -0.0117(15)
C18 0.0461(19) 0.0281(15) 0.0262(15) -0.0078(12) 0.0060(13) -0.0145(14)
C19 0.075(3) 0.0307(17) 0.0337(18) -0.0065(15) 0.0159(18) -0.0119(18)
C20 0.100(4) 0.035(2) 0.059(3) -0.0175(19) 0.029(3) -0.007(2)
C21 0.111(4) 0.049(2) 0.050(2) -0.024(2) 0.037(3) -0.010(3)
C22 0.089(3) 0.043(2) 0.035(2) -0.0129(17) 0.028(2) -0.014(2)
C23 0.0234(14) 0.0226(13) 0.0300(14) -0.0145(11) 0.0026(11) -0.0028(11)
C24 0.0207(13) 0.0182(12) 0.0332(15) -0.0107(11) 0.0006(11) -0.0046(11)
C25 0.0240(14) 0.0236(13) 0.0322(15) -0.0146(12) -0.0009(12) -0.0016(11)
C26 0.0225(13) 0.0201(12) 0.0356(16) -0.0143(12) 0.0018(12) -0.0018(11)
N27 0.0271(13) 0.0261(12) 0.0380(14) -0.0157(11) -0.0040(11) 0.0022(10)
C28 0.0288(15) 0.0252(14) 0.0355(16) -0.0134(12) -0.0009(13) -0.0029(12)
C29 0.0262(14) 0.0252(14) 0.0336(15) -0.0132(12) 0.0000(12) -0.0054(12)
C30 0.0389(18) 0.0360(17) 0.0451(19) -0.0252(15) -0.0006(15) -0.0047(15)
C31 0.052(2) 0.056(2) 0.051(2) -0.0351(19) -0.0045(18) -0.0104(19)
C32 0.052(2) 0.059(2) 0.042(2) -0.0251(18) -0.0129(17) -0.0094(19)
C33 0.0387(19) 0.0382(18) 0.0447(19) -0.0161(15) -0.0128(15) 0.0002(15)
C34 0.0463(19) 0.0288(15) 0.0476(19) -0.0224(15) 0.0088(16) -0.0119(15)
C35 0.061(2) 0.0321(17) 0.0437(19) -0.0216(15) 0.0125(17) -0.0105(17)
C36 0.088(3) 0.0266(16) 0.0303(17) -0.0162(14) 0.0088(18) -0.0181(18)
C37 0.073(2) 0.0290(15) 0.0234(15) -0.0103(13) -0.0002(15) -0.0246(17)
C38 0.099(4) 0.049(2) 0.041(2) -0.0209(18) -0.005(2) -0.042(2)
C39 0.088(3) 0.069(3) 0.043(2) -0.023(2) -0.001(2) -0.055(3)
C40 0.061(2) 0.058(2) 0.0314(17) -0.0168(16) 0.0025(16) -0.039(2)
C41 0.046(2) 0.088(3) 0.043(2) -0.027(2) 0.0036(17) -0.040(2)
C42 0.0347(19) 0.090(3) 0.054(2) -0.036(2) 0.0029(17) -0.022(2)
C43 0.0334(17) 0.061(2) 0.051(2) -0.0340(18) 0.0041(15) -0.0140(17)
C44 0.0457(18) 0.0363(16) 0.0208(14) -0.0088(12) 0.0016(13) -0.0239(15)
C45 0.0501(19) 0.0234(13) 0.0205(13) -0.0071(11) 0.0034(13) -0.0191(13)

loop_
_atom_type_symbol
_atom_type_description
_atom_type_scat_dispersion_real
_atom_type_scat_dispersion_imag
_atom_type_scat_source
C C 0.0033 0.0016 'International Tables Vol C Tables 4.2.6.8 and 6.1.1.4'
H H 0.0000 0.0000 'International Tables Vol C Tables 4.2.6.8 and 6.1.1.4'
N N 0.0061 0.0033 'International Tables Vol C Tables 4.2.6.8 and 6.1.1.4'
O O 0.0106 0.0060 'International Tables Vol C Tables 4.2.6.8 and 6.1.1.4'
Pr Pr -0.2180 2.8214 'International Tables Vol C Tables 4.2.6.8 and 6.1.1.4'

loop_
_geom_angle_atom_site_label_1
_geom_angle_atom_site_label_2
_geom_angle_atom_site_label_3
_geom_angle
_geom_angle_site_symmetry_1
_geom_angle_site_symmetry_3
_geom_angle_publ_flag
O6 Pr1 O4 71.58(7) 2_556 2_565 ?
O6 Pr1 O5 134.27(7) 2_556 . ?
O4 Pr1 O5 81.27(7) 2_565 . ?
O6 Pr1 O2 85.48(7) 2_556 . ?
O4 Pr1 O2 81.77(7) 2_565 . ?
O5 Pr1 O2 126.76(7) . . ?
O6 Pr1 O3 85.15(8) 2_556 1_546 ?
O4 Pr1 O3 125.60(6) 2_565 1_546 ?
O5 Pr1 O3 81.62(8) . 1_546 ?
O2 Pr1 O3 145.82(7) . 1_546 ?
O6 Pr1 O1 130.87(7) 2_556 . ?
O4 Pr1 O1 78.34(7) 2_565 . ?
O5 Pr1 O1 75.30(7) . . ?
O2 Pr1 O1 51.92(7) . . ?
O3 Pr1 O1 143.66(8) 1_546 . ?
O6 Pr1 N2 136.41(7) 2_556 . ?
O4 Pr1 N2 151.26(7) 2_565 . ?
O5 Pr1 N2 79.59(7) . . ?
O2 Pr1 N2 92.77(8) . . ?
O3 Pr1 N2 72.26(7) 1_546 . ?
O1 Pr1 N2 76.20(8) . . ?
O6 Pr1 N1 75.68(7) 2_556 . ?
O4 Pr1 N1 141.67(7) 2_565 . ?
O5 Pr1 N1 136.89(7) . . ?
O2 Pr1 N1 76.27(7) . . ?
O3 Pr1 N1 69.57(7) 1_546 . ?
O1 Pr1 N1 110.22(7) . . ?
N2 Pr1 N1 61.73(8) . . ?
O6 Pr1 O4 69.17(7) 2_556 1_546 ?
O4 Pr1 O4 76.14(6) 2_565 1_546 ?
O5 Pr1 O4 69.00(6) . 1_546 ?
O2 Pr1 O4 150.47(7) . 1_546 ?
O3 Pr1 O4 49.53(6) 1_546 1_546 ?
O1 Pr1 O4 138.57(7) . 1_546 ?
N2 Pr1 O4 115.91(7) . 1_546 ?
N1 Pr1 O4 110.10(6) . 1_546 ?
O6 Pr1 C1 107.96(8) 2_556 . ?
O4 Pr1 C1 77.34(7) 2_565 . ?
O5 Pr1 C1 100.80(8) . . ?
O2 Pr1 C1 26.05(7) . . ?
O3 Pr1 C1 156.82(8) 1_546 . ?
O1 Pr1 C1 25.95(8) . . ?
N2 Pr1 C1 85.41(8) . . ?
N1 Pr1 C1 94.67(8) . . ?
O4 Pr1 C1 152.74(7) 1_546 . ?
O6 Pr1 C12 75.78(8) 2_556 1_546 ?
O4 Pr1 C12 101.29(7) 2_565 1_546 ?
O5 Pr1 C12 74.34(7) . 1_546 ?
O2 Pr1 C12 158.75(7) . 1_546 ?
O3 Pr1 C12 24.33(7) 1_546 1_546 ?
O1 Pr1 C12 149.32(7) . 1_546 ?
N2 Pr1 C12 93.95(8) . 1_546 ?
N1 Pr1 C12 89.27(7) . 1_546 ?
O4 Pr1 C12 25.20(7) 1_546 1_546 ?
C1 Pr1 C12 175.13(8) . 1_546 ?
O6 Pr1 Pr1 64.69(5) 2_556 2_556 ?
O4 Pr1 Pr1 40.41(4) 2_565 2_556 ?
O5 Pr1 Pr1 70.70(5) . 2_556 ?
O2 Pr1 Pr1 119.65(5) . 2_556 ?
O3 Pr1 Pr1 85.23(5) 1_546 2_556 ?
O1 Pr1 Pr1 112.27(6) . 2_556 ?
N2 Pr1 Pr1 145.00(6) . 2_556 ?
N1 Pr1 Pr1 134.53(5) . 2_556 ?
O4 Pr1 Pr1 35.73(4) 1_546 2_556 ?
C1 Pr1 Pr1 117.49(6) . 2_556 ?
C12 Pr1 Pr1 60.90(6) 1_546 2_556 ?
C1 O1 Pr1 92.55(17) . . ?
C1 O2 Pr1 94.03(16) . . ?
C12 O3 Pr1 99.14(17) . 1_564 ?
C12 O4 Pr1 166.45(18) . 2_565 ?
C12 O4 Pr1 89.18(15) . 1_564 ?
Pr1 O4 Pr1 103.86(6) 2_565 1_564 ?
C23 O5 Pr1 131.52(18) . . ?
C23 O6 Pr1 141.15(18) . 2_556 ?
C34 N1 C45 117.8(3) . . ?
C34 N1 Pr1 121.8(2) . . ?
C45 N1 Pr1 120.43(19) . . ?
C43 N2 C44 117.9(3) . . ?
C43 N2 Pr1 121.2(2) . . ?
C44 N2 Pr1 121.0(2) . . ?
O1 C1 O2 121.1(2) . . ?
O1 C1 C2 120.8(3) . . ?
O2 C1 C2 118.1(3) . . ?
O1 C1 Pr1 61.49(14) . . ?
O2 C1 Pr1 59.91(13) . . ?
C2 C1 Pr1 174.4(2) . . ?
C3 C2 C7 118.8(2) . . ?
C3 C2 C1 117.3(3) . . ?
C7 C2 C1 123.9(3) . . ?
C2 C3 C4 120.7(3) . . ?
C2 C3 H3 119.7 . . ?
C4 C3 H3 119.7 . . ?
N5 C4 C3 122.5(3) . . ?
N5 C4 C15 117.2(2) . . ?
C3 C4 C15 120.2(3) . . ?
C4 N5 C6 117.8(2) . . ?
N5 C6 C11 116.9(3) . . ?
N5 C6 C7 123.8(3) . . ?
C11 C6 C7 119.3(3) . . ?
C8 C7 C6 117.9(3) . . ?
C8 C7 C2 125.8(3) . . ?
C6 C7 C2 116.3(3) . . ?
C9 C8 C7 121.0(3) . . ?
C9 C8 H8 119.5 . . ?
C7 C8 H8 119.5 . . ?
C8 C9 C10 120.7(4) . . ?
C8 C9 H9 119.6 . . ?
C10 C9 H9 119.6 . . ?
C11 C10 C9 120.1(3) . . ?
C11 C10 H10 119.9 . . ?
C9 C10 H10 119.9 . . ?
C10 C11 C6 120.9(3) . . ?
C10 C11 H11 119.6 . . ?
C6 C11 H11 119.6 . . ?
O3 C12 O4 122.1(2) . . ?
O3 C12 C13 118.9(2) . . ?
O4 C12 C13 119.0(2) . . ?
O3 C12 Pr1 56.53(14) . 1_564 ?
O4 C12 Pr1 65.62(13) . 1_564 ?
C13 C12 Pr1 175.3(2) . 1_564 ?
C14 C13 C18 120.1(2) . . ?
C14 C13 C12 119.2(3) . . ?
C18 C13 C12 120.6(2) . . ?
C13 C14 C15 119.0(3) . . ?
C13 C14 H14 120.5 . . ?
C15 C14 H14 120.5 . . ?
N16 C15 C14 123.2(3) . . ?
N16 C15 C4 117.1(2) . . ?
C14 C15 C4 119.7(3) . . ?
C15 N16 C17 118.3(2) . . ?
N16 C17 C22 118.4(3) . . ?
N16 C17 C18 122.7(3) . . ?
C22 C17 C18 118.9(3) . . ?
C19 C18 C13 125.1(3) . . ?
C19 C18 C17 118.2(3) . . ?
C13 C18 C17 116.6(3) . . ?
C20 C19 C18 120.7(3) . . ?
C20 C19 H19 119.6 . . ?
C18 C19 H19 119.6 . . ?
C19 C20 C21 120.9(4) . . ?
C19 C20 H20 119.5 . . ?
C21 C20 H20 119.5 . . ?
C22 C21 C20 120.0(4) . . ?
C22 C21 H21 120.0 . . ?
C20 C21 H21 120.0 . . ?
C21 C22 C17 121.2(3) . . ?
C21 C22 H22 119.4 . . ?
C17 C22 H22 119.4 . . ?
O5 C23 O6 126.3(3) . . ?
O5 C23 C24 119.3(2) . . ?
O6 C23 C24 114.4(2) . . ?
C25 C24 C29 119.2(2) . . ?
C25 C24 C23 118.3(3) . . ?
C29 C24 C23 122.5(2) . . ?
C24 C25 C26 120.2(3) . . ?
C24 C25 H25 119.9 . . ?
C26 C25 H25 119.9 . . ?
N27 C26 C25 122.4(3) . . ?
N27 C26 C26 117.7(3) . 2_646 ?
C25 C26 C26 119.9(3) . 2_646 ?
C26 N27 C28 118.4(2) . . ?
N27 C28 C33 117.9(3) . . ?
N27 C28 C29 123.3(3) . . ?
C33 C28 C29 118.8(3) . . ?
C30 C29 C24 124.9(3) . . ?
C30 C29 C28 118.6(3) . . ?
C24 C29 C28 116.5(3) . . ?
C31 C30 C29 120.7(3) . . ?
C31 C30 H30 119.6 . . ?
C29 C30 H30 119.6 . . ?
C30 C31 C32 120.8(3) . . ?
C30 C31 H31 119.6 . . ?
C32 C31 H31 119.6 . . ?
C33 C32 C31 120.8(3) . . ?
C33 C32 H32 119.6 . . ?
C31 C32 H32 119.6 . . ?
C32 C33 C28 120.4(3) . . ?
C32 C33 H33 119.8 . . ?
C28 C33 H33 119.8 . . ?
N1 C34 C35 123.9(3) . . ?
N1 C34 H34 118.0 . . ?
C35 C34 H34 118.0 . . ?
C36 C35 C34 118.6(3) . . ?
C36 C35 H35 120.7 . . ?
C34 C35 H35 120.7 . . ?
C35 C36 C37 119.9(3) . . ?
C35 C36 H36 120.1 . . ?
C37 C36 H36 120.1 . . ?
C36 C37 C45 117.8(3) . . ?
C36 C37 C38 122.5(3) . . ?
C45 C37 C38 119.7(4) . . ?
C39 C38 C37 120.4(4) . . ?
C39 C38 H38 119.8 . . ?
C37 C38 H38 119.8 . . ?
C38 C39 C40 121.8(4) . . ?
C38 C39 H39 119.1 . . ?
C40 C39 H39 119.1 . . ?
C41 C40 C44 117.9(3) . . ?
C41 C40 C39 123.4(4) . . ?
C44 C40 C39 118.8(4) . . ?
C42 C41 C40 120.1(3) . . ?
C42 C41 H41 120.0 . . ?
C40 C41 H41 120.0 . . ?
C41 C42 C43 118.5(4) . . ?
C41 C42 H42 120.8 . . ?
C43 C42 H42 120.8 . . ?
N2 C43 C42 123.5(4) . . ?
N2 C43 H43 118.2 . . ?
C42 C43 H43 118.2 . . ?
N2 C44 C40 122.1(3) . . ?
N2 C44 C45 117.7(3) . . ?
C40 C44 C45 120.2(3) . . ?
N1 C45 C37 122.0(3) . . ?
N1 C45 C44 119.0(3) . . ?
C37 C45 C44 119.0(3) . . ?

loop_
_geom_bond_atom_site_label_1
_geom_bond_atom_site_label_2
_geom_bond_distance
_geom_bond_site_symmetry_2
_geom_bond_publ_flag
Pr1 O6 2.423(2) 2_556 ?
Pr1 O4 2.4360(19) 2_565 ?
Pr1 O5 2.4630(19) . ?
Pr1 O2 2.4900(18) . ?
Pr1 O3 2.508(2) 1_546 ?
Pr1 O1 2.525(2) . ?
Pr1 N2 2.653(3) . ?
Pr1 N1 2.663(2) . ?
Pr1 O4 2.7036(18) 1_546 ?
Pr1 C1 2.871(3) . ?
Pr1 C12 2.968(3) 1_546 ?
Pr1 Pr1 4.0496(5) 2_556 ?
O1 C1 1.257(3) . ?
O2 C1 1.264(4) . ?
O3 C12 1.239(3) . ?
O4 C12 1.264(3) . ?
O4 Pr1 2.7036(18) 1_564 ?
O5 C23 1.252(3) . ?
O6 C23 1.259(3) . ?
N1 C34 1.322(4) . ?
N1 C45 1.354(4) . ?
N2 C43 1.326(4) . ?
N2 C44 1.367(4) . ?
C1 C2 1.517(4) . ?
C2 C3 1.363(4) . ?
C2 C7 1.428(4) . ?
C3 C4 1.413(4) . ?
C3 H3 0.9500 . ?
C4 N5 1.324(4) . ?
C4 C15 1.490(4) . ?
N5 C6 1.362(4) . ?
C6 C11 1.411(4) . ?
C6 C7 1.426(4) . ?
C7 C8 1.415(4) . ?
C8 C9 1.363(5) . ?
C8 H8 0.9500 . ?
C9 C10 1.402(5) . ?
C9 H9 0.9500 . ?
C10 C11 1.357(5) . ?
C10 H10 0.9500 . ?
C11 H11 0.9500 . ?
C12 C13 1.508(4) . ?
C12 Pr1 2.968(3) 1_564 ?
C13 C14 1.359(4) . ?
C13 C18 1.419(4) . ?
C14 C15 1.425(4) . ?
C14 H14 0.9500 . ?
C15 N16 1.316(4) . ?
N16 C17 1.363(4) . ?
C17 C22 1.402(5) . ?
C17 C18 1.430(4) . ?
C18 C19 1.414(4) . ?
C19 C20 1.358(5) . ?
C19 H19 0.9500 . ?
C20 C21 1.399(5) . ?
C20 H20 0.9500 . ?
C21 C22 1.361(5) . ?
C21 H21 0.9500 . ?
C22 H22 0.9500 . ?
C23 C24 1.507(4) . ?
C24 C25 1.364(4) . ?
C24 C29 1.426(4) . ?
C25 C26 1.418(4) . ?
C25 H25 0.9500 . ?
C26 N27 1.326(4) . ?
C26 C26 1.482(5) 2_646 ?
N27 C28 1.358(4) . ?
C28 C33 1.418(4) . ?
C28 C29 1.428(4) . ?
C29 C30 1.415(4) . ?
C30 C31 1.355(5) . ?
C30 H30 0.9500 . ?
C31 C32 1.398(5) . ?
C31 H31 0.9500 . ?
C32 C33 1.358(5) . ?
C32 H32 0.9500 . ?
C33 H33 0.9500 . ?
C34 C35 1.398(4) . ?
C34 H34 0.9500 . ?
C35 C36 1.349(5) . ?
C35 H35 0.9500 . ?
C36 C37 1.402(5) . ?
C36 H36 0.9500 . ?
C37 C45 1.412(4) . ?
C37 C38 1.438(5) . ?
C38 C39 1.343(6) . ?
C38 H38 0.9500 . ?
C39 C40 1.434(5) . ?
C39 H39 0.9500 . ?
C40 C41 1.397(6) . ?
C40 C44 1.406(4) . ?
C41 C42 1.366(6) . ?
C41 H41 0.9500 . ?
C42 C43 1.401(5) . ?
C42 H42 0.9500 . ?
C43 H43 0.9500 . ?
C44 C45 1.435(4) . ?

loop_
_geom_torsion_atom_site_label_1
_geom_torsion_atom_site_label_2
_geom_torsion_atom_site_label_3
_geom_torsion_atom_site_label_4
_geom_torsion
_geom_torsion_site_symmetry_1
_geom_torsion_site_symmetry_2
_geom_torsion_site_symmetry_3
_geom_torsion_site_symmetry_4
_geom_torsion_publ_flag
O6 Pr1 O1 C1 32.2(2) 2_556 . . . ?
O4 Pr1 O1 C1 84.99(18) 2_565 . . . ?
O5 Pr1 O1 C1 168.90(19) . . . . ?
O2 Pr1 O1 C1 -3.63(16) . . . . ?
O3 Pr1 O1 C1 -138.74(17) 1_546 . . . ?
N2 Pr1 O1 C1 -108.45(19) . . . . ?
N1 Pr1 O1 C1 -56.05(19) . . . . ?
O4 Pr1 O1 C1 137.87(17) 1_546 . . . ?
C12 Pr1 O1 C1 177.50(17) 1_546 . . . ?
Pr1 Pr1 O1 C1 107.37(17) 2_556 . . . ?
O6 Pr1 O2 C1 -149.99(18) 2_556 . . . ?
O4 Pr1 O2 C1 -77.98(18) 2_565 . . . ?
O5 Pr1 O2 C1 -5.4(2) . . . . ?
O3 Pr1 O2 C1 135.51(18) 1_546 . . . ?
O1 Pr1 O2 C1 3.62(16) . . . . ?
N2 Pr1 O2 C1 73.66(18) . . . . ?
N1 Pr1 O2 C1 133.67(19) . . . . ?
O4 Pr1 O2 C1 -119.69(19) 1_546 . . . ?
C12 Pr1 O2 C1 -178.0(2) 1_546 . . . ?
Pr1 Pr1 O2 C1 -92.57(18) 2_556 . . . ?
O6 Pr1 O5 C23 21.2(3) 2_556 . . . ?
O4 Pr1 O5 C23 -32.2(2) 2_565 . . . ?
O2 Pr1 O5 C23 -105.0(2) . . . . ?
O3 Pr1 O5 C23 96.0(2) 1_546 . . . ?
O1 Pr1 O5 C23 -112.3(3) . . . . ?
N2 Pr1 O5 C23 169.4(3) . . . . ?
N1 Pr1 O5 C23 143.6(2) . . . . ?
O4 Pr1 O5 C23 46.2(2) 1_546 . . . ?
C1 Pr1 O5 C23 -107.4(2) . . . . ?
C12 Pr1 O5 C23 72.2(2) 1_546 . . . ?
Pr1 Pr1 O5 C23 8.1(2) 2_556 . . . ?
O6 Pr1 N1 C34 -5.8(2) 2_556 . . . ?
O4 Pr1 N1 C34 26.2(3) 2_565 . . . ?
O5 Pr1 N1 C34 -147.2(2) . . . . ?
O2 Pr1 N1 C34 83.0(2) . . . . ?
O3 Pr1 N1 C34 -95.9(2) 1_546 . . . ?
O1 Pr1 N1 C34 123.0(2) . . . . ?
N2 Pr1 N1 C34 -176.2(2) . . . . ?
O4 Pr1 N1 C34 -66.8(2) 1_546 . . . ?
C1 Pr1 N1 C34 101.6(2) . . . . ?
C12 Pr1 N1 C34 -81.3(2) 1_546 . . . ?
Pr1 Pr1 N1 C34 -35.3(3) 2_556 . . . ?
O6 Pr1 N1 C45 173.3(2) 2_556 . . . ?
O4 Pr1 N1 C45 -154.82(17) 2_565 . . . ?
O5 Pr1 N1 C45 31.9(2) . . . . ?
O2 Pr1 N1 C45 -98.0(2) . . . . ?
O3 Pr1 N1 C45 83.1(2) 1_546 . . . ?
O1 Pr1 N1 C45 -58.0(2) . . . . ?
N2 Pr1 N1 C45 2.87(18) . . . . ?
O4 Pr1 N1 C45 112.23(19) 1_546 . . . ?
C1 Pr1 N1 C45 -79.4(2) . . . . ?
C12 Pr1 N1 C45 97.8(2) 1_546 . . . ?
Pr1 Pr1 N1 C45 143.74(17) 2_556 . . . ?
O6 Pr1 N2 C43 163.0(2) 2_556 . . . ?
O4 Pr1 N2 C43 -32.7(3) 2_565 . . . ?
O5 Pr1 N2 C43 16.3(2) . . . . ?
O2 Pr1 N2 C43 -110.6(2) . . . . ?
O3 Pr1 N2 C43 100.7(3) 1_546 . . . ?
O1 Pr1 N2 C43 -61.0(2) . . . . ?
N1 Pr1 N2 C43 176.6(3) . . . . ?
O4 Pr1 N2 C43 76.6(3) 1_546 . . . ?
C1 Pr1 N2 C43 -85.6(2) . . . . ?
C12 Pr1 N2 C43 89.5(2) 1_546 . . . ?
Pr1 Pr1 N2 C43 48.2(3) 2_556 . . . ?
O6 Pr1 N2 C44 -16.9(3) 2_556 . . . ?
O4 Pr1 N2 C44 147.31(18) 2_565 . . . ?
O5 Pr1 N2 C44 -163.7(2) . . . . ?
O2 Pr1 N2 C44 69.4(2) . . . . ?
O3 Pr1 N2 C44 -79.2(2) 1_546 . . . ?
O1 Pr1 N2 C44 119.1(2) . . . . ?
N1 Pr1 N2 C44 -3.37(19) . . . . ?
O4 Pr1 N2 C44 -103.3(2) 1_546 . . . ?
C1 Pr1 N2 C44 94.4(2) . . . . ?
C12 Pr1 N2 C44 -90.4(2) 1_546 . . . ?
Pr1 Pr1 N2 C44 -131.71(18) 2_556 . . . ?
Pr1 O1 C1 O2 6.6(3) . . . . ?
Pr1 O1 C1 C2 -174.1(2) . . . . ?
Pr1 O2 C1 O1 -6.7(3) . . . . ?
Pr1 O2 C1 C2 174.0(2) . . . . ?
O6 Pr1 C1 O1 -154.91(17) 2_556 . . . ?
O4 Pr1 C1 O1 -89.32(18) 2_565 . . . ?
O5 Pr1 C1 O1 -10.93(19) . . . . ?
O2 Pr1 C1 O1 173.5(3) . . . . ?
O3 Pr1 C1 O1 83.0(3) 1_546 . . . ?
N2 Pr1 C1 O1 67.54(18) . . . . ?
N1 Pr1 C1 O1 128.65(18) . . . . ?
O4 Pr1 C1 O1 -75.7(2) 1_546 . . . ?
Pr1 Pr1 C1 O1 -84.66(18) 2_556 . . . ?
O6 Pr1 C1 O2 31.61(19) 2_556 . . . ?
O4 Pr1 C1 O2 97.20(18) 2_565 . . . ?
O5 Pr1 C1 O2 175.59(17) . . . . ?
O3 Pr1 C1 O2 -90.5(3) 1_546 . . . ?
O1 Pr1 C1 O2 -173.5(3) . . . . ?
N2 Pr1 C1 O2 -105.94(18) . . . . ?
N1 Pr1 C1 O2 -44.83(18) . . . . ?
O4 Pr1 C1 O2 110.8(2) 1_546 . . . ?
Pr1 Pr1 C1 O2 101.86(17) 2_556 . . . ?
O1 C1 C2 C3 -164.3(3) . . . . ?
O2 C1 C2 C3 15.0(4) . . . . ?
O1 C1 C2 C7 13.8(4) . . . . ?
O2 C1 C2 C7 -166.9(3) . . . . ?
C7 C2 C3 C4 -2.2(4) . . . . ?
C1 C2 C3 C4 176.0(3) . . . . ?
C2 C3 C4 N5 0.6(5) . . . . ?
C2 C3 C4 C15 -177.0(3) . . . . ?
C3 C4 N5 C6 0.2(4) . . . . ?
C15 C4 N5 C6 177.8(3) . . . . ?
C4 N5 C6 C11 -177.8(3) . . . . ?
C4 N5 C6 C7 0.7(5) . . . . ?
N5 C6 C7 C8 177.6(3) . . . . ?
C11 C6 C7 C8 -3.9(5) . . . . ?
N5 C6 C7 C2 -2.3(5) . . . . ?
C11 C6 C7 C2 176.2(3) . . . . ?
C3 C2 C7 C8 -176.9(3) . . . . ?
C1 C2 C7 C8 4.9(5) . . . . ?
C3 C2 C7 C6 2.9(4) . . . . ?
C1 C2 C7 C6 -175.2(3) . . . . ?
C6 C7 C8 C9 3.1(6) . . . . ?
C2 C7 C8 C9 -177.1(4) . . . . ?
C7 C8 C9 C10 -0.3(7) . . . . ?
C8 C9 C10 C11 -1.8(7) . . . . ?
C9 C10 C11 C6 0.8(7) . . . . ?
N5 C6 C11 C10 -179.4(4) . . . . ?
C7 C6 C11 C10 2.0(6) . . . . ?
Pr1 O3 C12 O4 1.7(3) 1_564 . . . ?
Pr1 O3 C12 C13 179.1(2) 1_564 . . . ?
Pr1 O4 C12 O3 -166.0(6) 2_565 . . . ?
Pr1 O4 C12 O3 -1.5(3) 1_564 . . . ?
Pr1 O4 C12 C13 16.5(10) 2_565 . . . ?
Pr1 O4 C12 C13 -179.0(2) 1_564 . . . ?
Pr1 O4 C12 Pr1 -164.5(8) 2_565 . . 1_564 ?
O3 C12 C13 C14 -118.2(3) . . . . ?
O4 C12 C13 C14 59.4(4) . . . . ?
O3 C12 C13 C18 58.4(4) . . . . ?
O4 C12 C13 C18 -124.1(3) . . . . ?
C18 C13 C14 C15 -0.5(4) . . . . ?
C12 C13 C14 C15 176.1(3) . . . . ?
C13 C14 C15 N16 1.7(5) . . . . ?
C13 C14 C15 C4 -176.7(3) . . . . ?
N5 C4 C15 N16 -169.2(3) . . . . ?
C3 C4 C15 N16 8.6(4) . . . . ?
N5 C4 C15 C14 9.4(4) . . . . ?
C3 C4 C15 C14 -172.9(3) . . . . ?
C14 C15 N16 C17 -0.7(5) . . . . ?
C4 C15 N16 C17 177.8(3) . . . . ?
C15 N16 C17 C22 -179.6(4) . . . . ?
C15 N16 C17 C18 -1.5(5) . . . . ?
C14 C13 C18 C19 178.9(3) . . . . ?
C12 C13 C18 C19 2.3(5) . . . . ?
C14 C13 C18 C17 -1.5(5) . . . . ?
C12 C13 C18 C17 -178.0(3) . . . . ?
N16 C17 C18 C19 -177.7(4) . . . . ?
C22 C17 C18 C19 0.4(5) . . . . ?
N16 C17 C18 C13 2.5(5) . . . . ?
C22 C17 C18 C13 -179.3(4) . . . . ?
C13 C18 C19 C20 179.9(4) . . . . ?
C17 C18 C19 C20 0.2(6) . . . . ?
C18 C19 C20 C21 -0.3(8) . . . . ?
C19 C20 C21 C22 -0.2(9) . . . . ?
C20 C21 C22 C17 0.8(8) . . . . ?
N16 C17 C22 C21 177.3(4) . . . . ?
C18 C17 C22 C21 -0.9(7) . . . . ?
Pr1 O5 C23 O6 4.9(4) . . . . ?
Pr1 O5 C23 C24 -175.66(17) . . . . ?
Pr1 O6 C23 O5 -33.0(5) 2_556 . . . ?
Pr1 O6 C23 C24 147.6(2) 2_556 . . . ?
O5 C23 C24 C25 -132.4(3) . . . . ?
O6 C23 C24 C25 47.1(4) . . . . ?
O5 C23 C24 C29 50.1(4) . . . . ?
O6 C23 C24 C29 -130.4(3) . . . . ?
C29 C24 C25 C26 0.8(4) . . . . ?
C23 C24 C25 C26 -176.9(3) . . . . ?
C24 C25 C26 N27 0.6(4) . . . . ?
C24 C25 C26 C26 178.9(3) . . . 2_646 ?
C25 C26 N27 C28 -1.1(4) . . . . ?
C26 C26 N27 C28 -179.4(3) 2_646 . . . ?
C26 N27 C28 C33 178.9(3) . . . . ?
C26 N27 C28 C29 0.3(5) . . . . ?
C25 C24 C29 C30 -179.0(3) . . . . ?
C23 C24 C29 C30 -1.5(4) . . . . ?
C25 C24 C29 C28 -1.5(4) . . . . ?
C23 C24 C29 C28 176.0(3) . . . . ?
N27 C28 C29 C30 178.7(3) . . . . ?
C33 C28 C29 C30 0.1(4) . . . . ?
N27 C28 C29 C24 1.0(4) . . . . ?
C33 C28 C29 C24 -177.6(3) . . . . ?
C24 C29 C30 C31 177.4(3) . . . . ?
C28 C29 C30 C31 -0.1(5) . . . . ?
C29 C30 C31 C32 0.2(6) . . . . ?
C30 C31 C32 C33 -0.2(6) . . . . ?
C31 C32 C33 C28 0.2(6) . . . . ?
N27 C28 C33 C32 -178.8(3) . . . . ?
C29 C28 C33 C32 -0.2(5) . . . . ?
C45 N1 C34 C35 0.3(5) . . . . ?
Pr1 N1 C34 C35 179.4(2) . . . . ?
N1 C34 C35 C36 1.7(5) . . . . ?
C34 C35 C36 C37 -1.7(5) . . . . ?
C35 C36 C37 C45 0.0(5) . . . . ?
C35 C36 C37 C38 179.7(3) . . . . ?
C36 C37 C38 C39 178.5(3) . . . . ?
C45 C37 C38 C39 -1.8(5) . . . . ?
C37 C38 C39 C40 -1.6(6) . . . . ?
C38 C39 C40 C41 -175.5(4) . . . . ?
C38 C39 C40 C44 3.4(5) . . . . ?
C44 C40 C41 C42 -0.2(5) . . . . ?
C39 C40 C41 C42 178.7(4) . . . . ?
C40 C41 C42 C43 1.6(6) . . . . ?
C44 N2 C43 C42 -2.1(5) . . . . ?
Pr1 N2 C43 C42 178.0(3) . . . . ?
C41 C42 C43 N2 -0.5(6) . . . . ?
C43 N2 C44 C40 3.5(4) . . . . ?
Pr1 N2 C44 C40 -176.5(2) . . . . ?
C43 N2 C44 C45 -176.2(3) . . . . ?
Pr1 N2 C44 C45 3.7(3) . . . . ?
C41 C40 C44 N2 -2.4(5) . . . . ?
C39 C40 C44 N2 178.6(3) . . . . ?
C41 C40 C44 C45 177.3(3) . . . . ?
C39 C40 C44 C45 -1.6(5) . . . . ?
C34 N1 C45 C37 -2.2(4) . . . . ?
Pr1 N1 C45 C37 178.8(2) . . . . ?
C34 N1 C45 C44 176.7(3) . . . . ?
Pr1 N1 C45 C44 -2.4(3) . . . . ?
C36 C37 C45 N1 2.0(4) . . . . ?
C38 C37 C45 N1 -177.7(3) . . . . ?
C36 C37 C45 C44 -176.8(3) . . . . ?
C38 C37 C45 C44 3.4(4) . . . . ?
N2 C44 C45 N1 -0.9(4) . . . . ?
C40 C44 C45 N1 179.4(3) . . . . ?
N2 C44 C45 C37 178.0(3) . . . . ?
C40 C44 C45 C37 -1.7(4) . . . . ?
